data_7013783
loop_
_publ_author_name
'Matthews, Craig J.'
'Elsegood, Mark R. J.'
'Bernardinelli, G\'erald'
'Clegg, William'
'Williams, Alan F.'

_publ_section_title
;
 Crystal structures of dicarboxy-2,2'-bipyridyl complexes: the role of
 hydrogen bonding and stacking interactions.
;
_journal_issue 3
_journal_name_full 'Dalton transactions (Cambridge, England : 2003)'
_journal_page_first 492
_journal_page_last 497
_journal_paper_doi 10.1039/b314539e
_journal_year 2004
_chemical_formula_moiety 'Rh, (C12 H7 N2 O4)3, (H2 O)6'
_chemical_formula_sum 'C36 H33 N6 O18 Rh'
_chemical_formula_weight 940.6
_chemical_name_common
;Rhodium(iii) tris(2,2'-bipirydine-5,5'-dicarboxylic acid)
hexa-aquo
;
_chemical_name_systematic
;
Rhodium(III) tris(2,2'-bipirydine-5,5'-dicarboxylic acid) hexa-aquo
;
_space_group_IT_number 2
_symmetry_cell_setting triclinic
_symmetry_space_group_name_Hall '-P 1'
_symmetry_space_group_name_H-M 'P -1'
_audit_conform_dict_name cif_core.dic
_audit_conform_dict_version 2.0.1
_audit_creation_date 1997-03-21
_audit_creation_method from_xtal_archive_file_using_CIFIO
_audit_update_record 2003-03-04
_cell_angle_alpha 70.430(10)
_cell_angle_beta 63.340(10)
_cell_angle_gamma 75.530(10)
_cell_formula_units_Z 2
_cell_length_a 13.596(3)
_cell_length_b 13.6180(10)
_cell_length_c 13.661(2)
_cell_measurement_reflns_used 27
_cell_measurement_temperature 220
_cell_measurement_theta_max 30
_cell_measurement_theta_min 17
_cell_volume 2114.9(6)
_computing_cell_refinement xtal_LATCON
_computing_data_collection Stoe_Stadi-4
_computing_data_reduction xtal_REFCAL_LSABS__SORTRF
_computing_publication_material xtal_CIFIO
_computing_structure_refinement xtal_CRYLSQ
_computing_structure_solution Multan_87
_diffrn_measured_fraction_theta_full 1.0
_diffrn_measured_fraction_theta_max 1.0
_diffrn_measurement_device_type Stoe_Stadi-4_4-circle_diffractometer
_diffrn_measurement_method \w-2\q_scans
_diffrn_radiation_type 'Cu K/a'
_diffrn_radiation_wavelength 1.5418
_diffrn_reflns_av_R_equivalents .018
_diffrn_reflns_limit_h_max 13
_diffrn_reflns_limit_h_min -12
_diffrn_reflns_limit_k_max 13
_diffrn_reflns_limit_k_min -12
_diffrn_reflns_limit_l_max 13
_diffrn_reflns_limit_l_min 0
_diffrn_reflns_number 4661
_diffrn_reflns_theta_full 49.99
_diffrn_reflns_theta_max 49.99
_diffrn_standards_decay_% 1.5
_diffrn_standards_interval_time 45
_diffrn_standards_number 2
_exptl_absorpt_coefficient_mu 3.978
_exptl_absorpt_correction_T_max .841959
_exptl_absorpt_correction_T_min .52847
_exptl_absorpt_correction_type numerical
_exptl_absorpt_process_details 'xtal_lsabs (Flack & al. 1992)'
_exptl_crystal_colour yellow
_exptl_crystal_density_diffrn 1.477
_exptl_crystal_density_meas ?
_exptl_crystal_description prism
_exptl_crystal_size_max .22
_exptl_crystal_size_mid .13
_exptl_crystal_size_min .046
_refine_diff_density_max 1.406
_refine_diff_density_min -.578
_refine_ls_abs_structure_details none
_refine_ls_extinction_coef 7475(747)
_refine_ls_extinction_method Zachariasen
_refine_ls_goodness_of_fit_ref 1.913
_refine_ls_hydrogen_treatment refxyz
_refine_ls_number_parameters 623
_refine_ls_number_reflns 3839
_refine_ls_R_factor_gt .056
_refine_ls_shift/su_max .0022
_refine_ls_structure_factor_coef F
_refine_ls_weighting_details \w=1/[\s^2^(Fo)+0.0005(Fo^2^)]
_refine_ls_weighting_scheme calc
_refine_ls_wR_factor_ref .071
_reflns_number_gt 3839
_reflns_number_total 4355
_reflns_threshold_expression 'refl observed if Fo > 3.99 \s(Fo)'
_cod_data_source_file b314539e.txt
_cod_data_source_block MATH
_cod_depositor_comments
;
The following automatic conversions were performed:

'_exptl_crystal_density_meas' value 'not_measured' was changed to '?'
- the value is perceived as not measured.

Automatic conversion script
Id: cif_fix_values 3008 2015-01-20 13:52:24Z robertas 
;
_cod_original_cell_volume 2114.9(7)
_cod_database_code 7013783

loop_
_symmetry_equiv_pos_as_xyz
+x,+y,+z
-x,-y,-z

loop_
_atom_site_label
_atom_site_fract_x
_atom_site_fract_y
_atom_site_fract_z
_atom_site_U_iso_or_equiv
_atom_site_occupancy
_atom_site_adp_type
Rh .29596(5) .25004(5) .77491(5) .0204(8) 1.00000 Uani
O1a .1681(6) .5988(5) .9375(6) .056(9) 1.00000 Uani
O2a .0280(7) .5681(6) 1.1085(7) .069(11) 1.00000 Uani
O3a .2192(9) -.1361(7) .7784(8) .097(14) 1.00000 Uani
O4a .1341(7) -.2207(6) .9588(7) .070(11) 1.00000 Uani
N1a .2031(5) .2994(5) .9180(6) .023(8) 1.00000 Uani
N2a .2094(6) .1241(5) .8724(6) .025(9) 1.00000 Uani
C1a .1935(8) .3960(7) .9295(8) .029(11) 1.00000 Uani
C2a .1192(8) .4269(7) 1.0254(8) .041(12) 1.00000 Uani
C3a .0561(10) .3524(8) 1.1169(9) .054(14) 1.00000 Uani
C4a .0662(9) .2539(8) 1.1070(9) .050(13) 1.00000 Uani
C5a .1377(8) .2288(7) 1.0067(7) .031(11) 1.00000 Uani
C6a .1493(7) .1268(7) .9836(8) .029(11) 1.00000 Uani
C7a .1026(8) .0399(7) 1.0651(8) .034(12) 1.00000 Uani
C8a .1133(8) -.0494(7) 1.0347(9) .036(12) 1.00000 Uani
C9a .1682(7) -.0497(7) .9202(8) .033(12) 1.00000 Uani
C10a .2176(7) .0378(7) .8434(8) .027(11) 1.00000 Uani
C11a .1037(10) .5383(8) 1.0279(9) .053(14) 1.00000 Uani
C12a .1772(9) -.1437(8) .8806(11) .049(14) 1.00000 Uani
O1b .4485(6) .1534(6) 1.1157(6) .062(10) 1.00000 Uani
O2b .6155(6) .0583(6) 1.0625(6) .060(10) 1.00000 Uani
O3b .3081(8) .1638(8) .3937(8) .098(15) 1.00000 Uani
O4b .4826(8) .1301(8) .2855(7) .082(12) 1.00000 Uani
N1b .4242(6) .1737(5) .8194(6) .024(9) 1.00000 Uani
N2b .3935(6) .1896(5) .6386(6) .024(8) 1.00000 Uani
C1b .4330(8) .1659(8) .9158(8) .033(12) 1.00000 Uani
C2b .5290(8) .1230(8) .9331(8) .038(12) 1.00000 Uani
C3b .6180(9) .0885(10) .8481(9) .053(15) 1.00000 Uani
C4b .6119(9) .0961(9) .7482(9) .049(14) 1.00000 Uani
C5b .5122(7) .1381(7) .7367(7) .029(11) 1.00000 Uani
C6b .4957(7) .1466(7) .6349(7) .025(10) 1.00000 Uani
C7b .5745(8) .1146(8) .5420(8) .037(12) 1.00000 Uani
C8b .5476(9) .1197(8) .4532(9) .041(13) 1.00000 Uani
C9b .4416(8) .1556(7) .4620(8) .034(12) 1.00000 Uani
C10b .3669(8) .1917(7) .5539(8) .029(11) 1.00000 Uani
C11b .5350(9) .1100(9) 1.0450(8) .046(14) 1.00000 Uani
C12b .4067(10) .1531(9) .3720(9) .050(15) 1.00000 Uani
O1c .6718(5) .4096(5) .6680(6) .052(9) 1.00000 Uani
O2c .6538(6) .5847(6) .5994(7) .060(10) 1.00000 Uani
O3c -.1000(6) .2573(7) .7322(8) .074(12) 1.00000 Uani
O4c -.1466(6) .4249(6) .6531(7) .058(10) 1.00000 Uani
N1c .3713(5) .3824(5) .6919(6) .023(8) 1.00000 Uani
N2c .1844(6) .3426(5) .7105(6) .024(8) 1.00000 Uani
C1c .4690(7) .3963(7) .6873(8) .030(11) 1.00000 Uani
C2c .5090(7) .4921(7) .6432(7) .032(11) 1.00000 Uani
C3c .4434(8) .5782(8) .6051(9) .037(12) 1.00000 Uani
C4c .3445(8) .5658(8) .6065(8) .035(12) 1.00000 Uani
C5c .3098(7) .4672(7) .6499(7) .027(11) 1.00000 Uani
C6c .2076(7) .4427(7) .6570(7) .025(10) 1.00000 Uani
C7c .1377(8) .5145(8) .6133(9) .039(13) 1.00000 Uani
C8c .0433(8) .4851(8) .6228(9) .038(12) 1.00000 Uani
C9c .0194(7) .3853(7) .6754(7) .029(11) 1.00000 Uani
C10c .0918(7) .3139(8) .7195(8) .028(11) 1.00000 Uani
C11c .6202(8) .4989(9) .6364(9) .044(13) 1.00000 Uani
C12c -.0831(8) .3495(9) .6889(9) .046(14) 1.00000 Uani
O1w .1833(11) -.2267(11) .6377(13) .16(3) 1.00000 Uani
O2w .1555(10) .3315(9) .4263(14) .16(3) 1.00000 Uani
O3w .1328(13) .0822(12) .6407(13) .18(3) 1.00000 Uani
O4w .3994(13) .466(3) .9404(15) .31(5) 1.00000 Uani
O5w .415(3) .637(3) .888(4) .21(7) .50000 Uani
O6w -.0147(19) .7696(15) .6092(18) .11(4) .50000 Uani
O7w -.1051(19) .1075(16) .6529(19) .13(4) .50000 Uani
O8w .195(3) .111(3) .261(4) .25(9) .50000 Uani
H1a .233(8) .443(8) .865(9) .05000 1.00000 Uiso
H3a .030(8) .376(7) 1.189(9) .05000 1.00000 Uiso
H4a .033(8) .202(8) 1.167(9) .05000 1.00000 Uiso
H7a .062(8) .037(7) 1.144(9) .05000 1.00000 Uiso
H8a .092(8) -.104(8) 1.077(9) .05000 1.00000 Uiso
H10a .256(8) .025(8) .772(9) .05000 1.00000 Uiso
H1b .381(9) .182(8) .964(9) .05000 1.00000 Uiso
H3b .674(8) .047(8) .861(8) .05000 1.00000 Uiso
H4b .668(8) .065(7) .690(9) .05000 1.00000 Uiso
H7b .642(8) .087(8) .532(9) .05000 1.00000 Uiso
H8b .605(8) .100(7) .391(9) .05000 1.00000 Uiso
H10b .300(8) .221(8) .553(8) .05000 1.00000 Uiso
H1c .509(8) .338(8) .720(8) .05000 1.00000 Uiso
H3c .475(8) .638(8) .565(8) .05000 1.00000 Uiso
H4c .296(8) .624(8) .585(8) .05000 1.00000 Uiso
H7c .162(9) .569(8) .581(9) .05000 1.00000 Uiso
H8c .005(8) .530(8) .593(9) .05000 1.00000 Uiso
H10c .080(8) .240(8) .759(8) .05000 1.00000 Uiso

loop_
_atom_site_aniso_label
_atom_site_aniso_U_11
_atom_site_aniso_U_22
_atom_site_aniso_U_33
_atom_site_aniso_U_12
_atom_site_aniso_U_13
_atom_site_aniso_U_23
Rh .0199(5) .0215(5) .0203(5) -.0025(3) -.0088(3) -.0048(3)
O1a .069(5) .032(4) .044(5) -.022(4) .008(4) -.013(4)
O2a .094(7) .047(5) .048(5) -.015(5) -.004(5) -.023(4)
O3a .143(9) .068(6) .062(7) -.054(6) .015(6) -.042(5)
O4a .099(7) .029(5) .074(6) -.021(5) -.013(5) -.023(5)
N1a .022(4) .025(5) .024(5) -.005(4) -.008(4) -.009(4)
N2a .026(4) .021(5) .026(5) -.004(4) -.011(4) -.003(4)
C1a .031(6) .026(6) .026(6) -.007(5) -.008(5) -.005(5)
C2a .050(7) .031(6) .037(7) -.008(5) -.006(6) -.017(6)
C3a .075(8) .039(7) .029(6) -.020(6) .008(6) -.015(6)
C4a .068(8) .030(7) .031(7) -.020(6) .007(6) -.009(5)
C5a .039(6) .026(6) .026(6) -.012(5) -.009(5) -.004(5)
C6a .029(6) .027(6) .031(6) -.005(5) -.012(5) -.008(5)
C7a .043(6) .025(6) .029(6) -.010(5) -.010(5) -.004(5)
C8a .040(6) .019(6) .041(7) -.003(5) -.015(6) -.000(5)
C9a .026(6) .024(6) .051(7) -.003(5) -.014(5) -.015(5)
C10a .032(6) .023(6) .032(6) .000(5) -.017(5) -.013(5)
C11a .074(8) .038(7) .038(7) -.011(6) -.004(7) -.023(6)
C12a .053(7) .030(7) .062(9) -.013(6) -.012(7) -.017(7)
O1b .054(5) .101(6) .040(5) .027(5) -.026(4) -.045(5)
O2b .051(5) .095(6) .049(5) .010(5) -.039(4) -.023(5)
O3b .079(7) .163(10) .099(8) .032(7) -.066(6) -.084(7)
O4b .085(6) .135(8) .042(5) .014(6) -.037(5) -.044(6)
N1b .027(5) .024(4) .020(5) .001(4) -.012(4) -.006(4)
N2b .027(5) .024(4) .024(5) -.003(4) -.014(4) -.004(4)
C1b .035(7) .037(6) .030(7) -.000(5) -.013(5) -.016(5)
C2b .032(6) .055(7) .034(6) .009(5) -.022(6) -.019(5)
C3b .039(7) .083(9) .043(7) .024(6) -.028(6) -.030(7)
C4b .033(7) .082(9) .039(7) .015(6) -.017(6) -.033(6)
C5b .033(6) .029(6) .022(6) .001(5) -.012(5) -.008(5)
C6b .025(6) .029(5) .022(6) -.001(4) -.009(5) -.009(4)
C7b .031(6) .050(7) .034(6) .008(5) -.019(6) -.017(5)
C8b .042(7) .047(7) .029(6) .004(5) -.013(6) -.014(5)
C9b .041(7) .037(6) .027(6) .002(5) -.016(5) -.015(5)
C10b .036(6) .026(6) .027(6) -.002(5) -.018(6) -.004(5)
C11b .051(8) .065(8) .031(6) -.007(6) -.028(6) -.009(6)
C12b .057(8) .062(8) .039(7) .011(6) -.032(7) -.018(6)
O1c .035(4) .041(5) .083(6) -.007(4) -.040(4) .005(4)
O2c .043(5) .042(5) .097(6) -.018(4) -.036(5) -.000(5)
O3c .063(6) .054(6) .115(7) -.027(5) -.063(6) .017(5)
O4c .038(5) .058(5) .082(6) -.015(4) -.042(5) .011(5)
N1c .018(4) .031(5) .022(4) -.007(4) -.008(4) -.007(4)
N2c .020(5) .031(5) .020(4) -.006(4) -.007(4) -.005(4)
C1c .025(6) .033(6) .027(6) -.004(5) -.009(5) -.003(5)
C2c .026(6) .039(6) .027(6) -.010(5) -.007(5) -.007(5)
C3c .035(6) .027(6) .045(7) -.015(5) -.016(6) .004(5)
C4c .030(6) .028(6) .047(7) -.007(5) -.022(5) .003(5)
C5c .022(5) .029(6) .031(6) .005(5) -.016(5) -.007(5)
C6c .023(5) .024(6) .026(5) -.005(5) -.008(5) -.005(5)
C7c .036(7) .035(6) .041(7) -.010(6) -.019(6) .006(5)
C8c .026(6) .044(7) .042(7) -.000(5) -.022(5) .001(6)
C9c .025(6) .035(6) .026(5) -.007(5) -.010(5) -.004(5)
C10c .022(6) .035(6) .027(6) -.004(5) -.008(5) -.008(5)
C11c .040(7) .050(8) .051(7) -.024(6) -.020(6) -.008(6)
C12c .037(7) .060(8) .045(7) -.010(6) -.025(6) -.004(6)
O1w .116(10) .156(12) .197(14) -.000(9) -.038(10) -.083(11)
O2w .102(9) .108(9) .267(18) .001(7) -.069(11) -.053(10)
O3w .203(15) .195(14) .178(14) -.076(12) -.115(13) -.001(11)
O4w .119(12) .56(4) .200(17) -.178(18) -.095(13) .11(2)
O5w .16(3) .14(3) .43(6) .03(2) -.18(4) -.13(4)
O6w .16(2) .085(14) .104(16) .015(13) -.079(15) -.020(12)
O7w .16(2) .107(16) .109(17) -.068(15) -.007(15) -.045(13)
O8w .19(3) .24(4) .46(6) .16(3) -.24(4) -.24(4)

loop_
_atom_type_symbol
_atom_type_scat_source
_atom_type_scat_dispersion_real
_atom_type_scat_dispersion_imag
C Int._Tables_Vol_IV_Tables_2.2B_and_2.3.1 .017 .009
H Int._Tables_Vol_IV_Tables_2.2B_and_2.3.1 0 0
O Int._Tables_Vol_IV_Tables_2.2B_and_2.3.1 .047 .032
N Int._Tables_Vol_IV_Tables_2.2B_and_2.3.1 .029 .018
Rh Int._Tables_Vol_IV_Tables_2.2B_and_2.3.1 -.077 3.605

loop_
_geom_angle_atom_site_label_1
_geom_angle_atom_site_label_2
_geom_angle_atom_site_label_3
_geom_angle_site_symmetry_1
_geom_angle_site_symmetry_2
_geom_angle_site_symmetry_3
_geom_angle
N1a Rh N2a . . . 80.7(3)
N1a Rh N1b . . . 96.3(3)
N1a Rh N2b . . . 175.5(3)
N1a Rh N1c . . . 93.2(3)
N1a Rh N2c . . . 87.4(3)
N2a Rh N1b . . . 89.9(3)
N2a Rh N2b . . . 96.5(3)
N2a Rh N1c . . . 173.9(3)
N2a Rh N2c . . . 98.9(3)
N1b Rh N2b . . . 80.0(4)
N1b Rh N1c . . . 91.5(3)
N1b Rh N2c . . . 171.0(3)
N2b Rh N1c . . . 89.6(3)
N2b Rh N2c . . . 96.6(3)
N1c Rh N2c . . . 80.1(3)
Rh N1a C1a . . . 126.3(5)
Rh N1a C5a . . . 115.1(7)
C1a N1a C5a . . . 118.3(7)
Rh N2a C6a . . . 113.4(7)
Rh N2a C10a . . . 127.1(5)
C6a N2a C10a . . . 118.8(7)
N1a C1a C2a . . . 122.7(8)
C1a C2a C3a . . . 118.1(10)
C1a C2a C11a . . . 120.0(8)
C3a C2a C11a . . . 121.8(9)
C2a C3a C4a . . . 119.7(10)
C3a C4a C5a . . . 119.7(9)
N1a C5a C4a . . . 121.3(9)
N1a C5a C6a . . . 114.3(8)
C4a C5a C6a . . . 124.4(8)
N2a C6a C5a . . . 115.1(7)
N2a C6a C7a . . . 120.9(9)
C5a C6a C7a . . . 124.0(9)
C6a C7a C8a . . . 119.8(9)
C7a C8a C9a . . . 119.2(8)
C8a C9a C10a . . . 118.2(10)
C8a C9a C12a . . . 121.7(8)
C10a C9a C12a . . . 120.0(9)
N2a C10a C9a . . . 122.8(9)
O1a C11a O2a . . . 124.9(10)
O1a C11a C2a . . . 115.3(9)
O2a C11a C2a . . . 119.6(9)
O3a C12a O4a . . . 127.1(13)
O3a C12a C9a . . . 118.4(9)
O4a C12a C9a . . . 114.3(11)
Rh N1b C1b . . . 126.6(6)
Rh N1b C5b . . . 114.2(7)
C1b N1b C5b . . . 118.8(8)
Rh N2b C6b . . . 114.1(7)
Rh N2b C10b . . . 126.8(6)
C6b N2b C10b . . . 119.0(8)
N1b C1b C2b . . . 122.5(8)
C1b C2b C3b . . . 118.3(12)
C1b C2b C11b . . . 121.4(9)
C3b C2b C11b . . . 120.3(10)
C2b C3b C4b . . . 120.7(11)
C3b C4b C5b . . . 118.5(9)
N1b C5b C4b . . . 121.4(10)
N1b C5b C6b . . . 115.8(9)
C4b C5b C6b . . . 122.9(8)
N2b C6b C5b . . . 114.7(7)
N2b C6b C7b . . . 120.7(10)
C5b C6b C7b . . . 124.7(9)
C6b C7b C8b . . . 119.9(10)
C7b C8b C9b . . . 118.8(9)
C8b C9b C10b . . . 119.3(12)
C8b C9b C12b . . . 120.2(9)
C10b C9b C12b . . . 120.5(10)
N2b C10b C9b . . . 122.1(10)
O1b C11b O2b . . . 126.3(12)
O1b C11b C2b . . . 114.5(10)
O2b C11b C2b . . . 119.2(9)
O3b C12b O4b . . . 125.3(16)
O3b C12b C9b . . . 118.3(10)
O4b C12b C9b . . . 116.0(12)
Rh N1c C1c . . . 125.7(6)
Rh N1c C5c . . . 115.1(6)
C1c N1c C5c . . . 118.6(8)
Rh N2c C6c . . . 114.1(7)
Rh N2c C10c . . . 126.5(6)
C6c N2c C10c . . . 119.4(8)
N1c C1c C2c . . . 123.3(8)
C1c C2c C3c . . . 117.4(10)
C1c C2c C11c . . . 119.5(8)
C3c C2c C11c . . . 123.2(9)
C2c C3c C4c . . . 120.5(10)
C3c C4c C5c . . . 119.4(9)
N1c C5c C4c . . . 120.8(10)
N1c C5c C6c . . . 114.0(8)
C4c C5c C6c . . . 125.2(8)
N2c C6c C5c . . . 116.0(8)
N2c C6c C7c . . . 120.5(10)
C5c C6c C7c . . . 123.5(8)
C6c C7c C8c . . . 120.0(9)
C7c C8c C9c . . . 120.2(10)
C8c C9c C10c . . . 118.6(10)
C8c C9c C12c . . . 122.2(9)
C10c C9c C12c . . . 119.2(9)
N2c C10c C9c . . . 121.4(9)
O1c C11c O2c . . . 127.1(11)
O1c C11c C2c . . . 114.0(10)
O2c C11c C2c . . . 118.9(9)
O3c C12c O4c . . . 126.6(12)
O3c C12c C9c . . . 120.8(10)
O4c C12c C9c . . . 112.6(10)

loop_
_geom_bond_atom_site_label_1
_geom_bond_atom_site_label_2
_geom_bond_site_symmetry_1
_geom_bond_site_symmetry_2
_geom_bond_distance
Rh N1a . . 2.027(7)
Rh N2a . . 2.043(7)
Rh N1b . . 2.028(8)
Rh N2b . . 2.042(7)
Rh N1c . . 2.023(7)
Rh N2c . . 2.040(8)
O1a C11a . . 1.295(11)
O2a C11a . . 1.229(13)
O3a C12a . . 1.227(16)
O4a C12a . . 1.257(12)
N1a C1a . . 1.344(13)
N1a C5a . . 1.366(10)
N2a C6a . . 1.373(11)
N2a C10a . . 1.325(14)
C1a C2a . . 1.373(13)
C2a C3a . . 1.397(12)
C2a C11a . . 1.488(15)
C3a C4a . . 1.360(17)
C4a C5a . . 1.375(14)
C5a C6a . . 1.480(14)
C6a C7a . . 1.380(11)
C7a C8a . . 1.366(16)
C8a C9a . . 1.399(15)
C9a C10a . . 1.380(11)
C9a C12a . . 1.506(18)
O1b C11b . . 1.296(12)
O2b C11b . . 1.220(14)
O3b C12b . . 1.217(18)
O4b C12b . . 1.245(13)
N1b C1b . . 1.342(15)
N1b C5b . . 1.345(10)
N2b C6b . . 1.351(12)
N2b C10b . . 1.348(15)
C1b C2b . . 1.380(15)
C2b C3b . . 1.362(13)
C2b C11b . . 1.515(18)
C3b C4b . . 1.372(19)
C4b C5b . . 1.390(15)
C5b C6b . . 1.468(16)
C6b C7b . . 1.366(12)
C7b C8b . . 1.393(19)
C8b C9b . . 1.365(15)
C9b C10b . . 1.367(13)
C9b C12b . . 1.51(2)
O1c C11c . . 1.285(12)
O2c C11c . . 1.223(14)
O3c C12c . . 1.226(14)
O4c C12c . . 1.281(13)
N1c C1c . . 1.359(14)
N1c C5c . . 1.366(11)
N2c C6c . . 1.354(11)
N2c C10c . . 1.351(14)
C1c C2c . . 1.376(14)
C2c C3c . . 1.388(13)
C2c C11c . . 1.497(16)
C3c C4c . . 1.388(17)
C4c C5c . . 1.382(13)
C5c C6c . . 1.463(15)
C6c C7c . . 1.367(14)
C7c C8c . . 1.377(18)
C8c C9c . . 1.352(13)
C9c C10c . . 1.393(13)
C9c C12c . . 1.504(17)

loop_
_geom_torsion_atom_site_label_1
_geom_torsion_atom_site_label_2
_geom_torsion_atom_site_label_3
_geom_torsion_atom_site_label_4
_geom_torsion_site_symmetry_1
_geom_torsion_site_symmetry_2
_geom_torsion_site_symmetry_3
_geom_torsion_site_symmetry_4
_geom_torsion
N2a Rh N1a C1a . . . . -170.2(9)
N2a Rh N1a C5a . . . . 3.8(7)
N1b Rh N1a C1a . . . . 101.0(9)
N1b Rh N1a C5a . . . . -85.0(7)
N1c Rh N1a C1a . . . . 9.1(9)
N1c Rh N1a C5a . . . . -176.9(7)
N2c Rh N1a C1a . . . . -70.8(9)
N2c Rh N1a C5a . . . . 103.3(7)
N1a Rh N2a C6a . . . . -9.3(7)
N1a Rh N2a C10a . . . . -179.7(9)
N1b Rh N2a C6a . . . . 87.1(7)
N1b Rh N2a C10a . . . . -83.3(9)
N2b Rh N2a C6a . . . . 167.0(7)
N2b Rh N2a C10a . . . . -3.3(9)
N2c Rh N2a C6a . . . . -95.2(7)
N2c Rh N2a C10a . . . . 94.4(9)
N1a Rh N1b C1b . . . . -.4(8)
N1a Rh N1b C5b . . . . -172.9(7)
N2a Rh N1b C1b . . . . -81.0(8)
N2a Rh N1b C5b . . . . 106.4(7)
N2b Rh N1b C1b . . . . -177.7(8)
N2b Rh N1b C5b . . . . 9.8(6)
N1c Rh N1b C1b . . . . 93.0(8)
N1c Rh N1b C5b . . . . -79.5(7)
N2a Rh N2b C6b . . . . -98.4(6)
N2a Rh N2b C10b . . . . 83.6(7)
N1b Rh N2b C6b . . . . -9.7(6)
N1b Rh N2b C10b . . . . 172.4(7)
N1c Rh N2b C6b . . . . 81.9(6)
N1c Rh N2b C10b . . . . -96.1(7)
N2c Rh N2b C6b . . . . 161.8(6)
N2c Rh N2b C10b . . . . -16.1(7)
N1a Rh N1c C1c . . . . 92.8(8)
N1a Rh N1c C5c . . . . -78.7(7)
N1b Rh N1c C1c . . . . -3.6(8)
N1b Rh N1c C5c . . . . -175.1(7)
N2b Rh N1c C1c . . . . -83.6(8)
N2b Rh N1c C5c . . . . 104.9(7)
N2c Rh N1c C1c . . . . 179.6(8)
N2c Rh N1c C5c . . . . 8.2(7)
N1a Rh N2c C6c . . . . 88.1(6)
N1a Rh N2c C10c . . . . -89.9(8)
N2a Rh N2c C6c . . . . 168.3(6)
N2a Rh N2c C10c . . . . -9.7(8)
N2b Rh N2c C6c . . . . -94.0(6)
N2b Rh N2c C10c . . . . 88.0(8)
N1c Rh N2c C6c . . . . -5.6(6)
N1c Rh N2c C10c . . . . 176.4(8)
Rh N1a C1a C2a . . . . 172.3(9)
C5a N1a C1a C2a . . . . -1.5(16)
Rh N1a C5a C4a . . . . -176.7(9)
Rh N1a C5a C6a . . . . 2.0(11)
C1a N1a C5a C4a . . . . -2.2(16)
C1a N1a C5a C6a . . . . 176.5(9)
Rh N2a C6a C5a . . . . 13.1(11)
Rh N2a C6a C7a . . . . -168.1(9)
C10a N2a C6a C5a . . . . -175.7(9)
C10a N2a C6a C7a . . . . 3.1(15)
Rh N2a C10a C9a . . . . 169.9(8)
C6a N2a C10a C9a . . . . .1(15)
N1a C1a C2a C3a . . . . 4.0(18)
N1a C1a C2a C11a . . . . -173.1(11)
C1a C2a C3a C4a . . . . -3(2)
C11a C2a C3a C4a . . . . 174.2(13)
C1a C2a C11a O1a . . . . -3.3(19)
C1a C2a C11a O2a . . . . 171.3(13)
C3a C2a C11a O1a . . . . 179.7(13)
C3a C2a C11a O2a . . . . -6(3)
C2a C3a C4a C5a . . . . 0(2)
C3a C4a C5a N1a . . . . 3.2(19)
C3a C4a C5a C6a . . . . -175.3(12)
N1a C5a C6a N2a . . . . -10.1(13)
N1a C5a C6a C7a . . . . 171.2(10)
C4a C5a C6a N2a . . . . 168.5(11)
C4a C5a C6a C7a . . . . -10.2(18)
N2a C6a C7a C8a . . . . -1.9(16)
C5a C6a C7a C8a . . . . 176.8(11)
C6a C7a C8a C9a . . . . -2.4(17)
C7a C8a C9a C10a . . . . 5.4(16)
C7a C8a C9a C12a . . . . -176.6(11)
C8a C9a C10a N2a . . . . -4.3(16)
C12a C9a C10a N2a . . . . 177.6(10)
C8a C9a C12a O3a . . . . 174.7(12)
C8a C9a C12a O4a . . . . -1.7(16)
C10a C9a C12a O3a . . . . -7.3(17)
C10a C9a C12a O4a . . . . 176.3(11)
Rh N1b C1b C2b . . . . -172.1(8)
C5b N1b C1b C2b . . . . .1(14)
Rh N1b C5b C4b . . . . 171.6(8)
Rh N1b C5b C6b . . . . -8.3(10)
C1b N1b C5b C4b . . . . -1.5(13)
C1b N1b C5b C6b . . . . 178.5(8)
Rh N2b C6b C5b . . . . 8.1(9)
Rh N2b C6b C7b . . . . -172.0(7)
C10b N2b C6b C5b . . . . -173.8(8)
C10b N2b C6b C7b . . . . 6.1(12)
Rh N2b C10b C9b . . . . 175.1(7)
C6b N2b C10b C9b . . . . -2.8(12)
N1b C1b C2b C3b . . . . .7(16)
N1b C1b C2b C11b . . . . -176.8(9)
C1b C2b C3b C4b . . . . -.3(17)
C11b C2b C3b C4b . . . . 177.3(11)
C1b C2b C11b O1b . . . . -7.9(15)
C1b C2b C11b O2b . . . . 169.5(11)
C3b C2b C11b O1b . . . . 174.6(11)
C3b C2b C11b O2b . . . . -7.9(17)
C2b C3b C4b C5b . . . . -1.1(18)
C3b C4b C5b N1b . . . . 2.0(16)
C3b C4b C5b C6b . . . . -178.0(10)
N1b C5b C6b N2b . . . . .1(11)
N1b C5b C6b C7b . . . . -179.8(9)
C4b C5b C6b N2b . . . . -179.9(9)
C4b C5b C6b C7b . . . . .2(15)
N2b C6b C7b C8b . . . . -4.4(14)
C5b C6b C7b C8b . . . . 175.5(9)
C6b C7b C8b C9b . . . . -.8(15)
C7b C8b C9b C10b . . . . 4.0(14)
C7b C8b C9b C12b . . . . -174.6(9)
C8b C9b C10b N2b . . . . -2.3(14)
C12b C9b C10b N2b . . . . 176.2(8)
C8b C9b C12b O3b . . . . 164.3(10)
C8b C9b C12b O4b . . . . -9.1(14)
C10b C9b C12b O3b . . . . -14.2(15)
C10b C9b C12b O4b . . . . 172.4(9)
Rh N1c C1c C2c . . . . -170.6(7)
C5c N1c C1c C2c . . . . .6(14)
Rh N1c C5c C4c . . . . 170.3(7)
Rh N1c C5c C6c . . . . -9.2(10)
C1c N1c C5c C4c . . . . -1.8(13)
C1c N1c C5c C6c . . . . 178.7(8)
Rh N2c C6c C5c . . . . 2.4(10)
Rh N2c C6c C7c . . . . -177.6(8)
C10c N2c C6c C5c . . . . -179.5(8)
C10c N2c C6c C7c . . . . .5(13)
Rh N2c C10c C9c . . . . 177.6(7)
C6c N2c C10c C9c . . . . -.3(13)
N1c C1c C2c C3c . . . . 2.0(15)
N1c C1c C2c C11c . . . . -177.0(9)
C1c C2c C3c C4c . . . . -3.4(15)
C11c C2c C3c C4c . . . . 175.5(10)
C1c C2c C11c O1c . . . . 3.8(14)
C1c C2c C11c O2c . . . . -178.4(10)
C3c C2c C11c O1c . . . . -175.1(10)
C3c C2c C11c O2c . . . . 2.7(16)
C2c C3c C4c C5c . . . . 2.3(15)
C3c C4c C5c N1c . . . . .4(15)
C3c C4c C5c C6c . . . . 179.8(10)
N1c C5c C6c N2c . . . . 4.4(12)
N1c C5c C6c C7c . . . . -175.6(9)
C4c C5c C6c N2c . . . . -175.0(9)
C4c C5c C6c C7c . . . . 4.9(15)
N2c C6c C7c C8c . . . . -.4(15)
C5c C6c C7c C8c . . . . 179.6(10)
C6c C7c C8c C9c . . . . .1(16)
C7c C8c C9c C10c . . . . .2(15)
C7c C8c C9c C12c . . . . 179.4(10)
C8c C9c C10c N2c . . . . -.1(14)
C12c C9c C10c N2c . . . . -179.3(9)
C8c C9c C12c O3c . . . . 176.5(11)
C8c C9c C12c O4c . . . . -4.7(15)
C10c C9c C12c O3c . . . . -4.3(16)
C10c C9c C12c O4c . . . . 174.5(9)
